data_1526627
loop_
_publ_author_name
'Sieke, C.'
'Schleid, T.'

_publ_section_title
;
 Pr4 S3 (Si2 O7) und Pr3 Cl3 (Si2 O7) : durch weiche Fremdanionen
 modifizierte Derivate von Praseodymsilicat
;
_journal_name_full 'Zeitschrift fuer Anorganische und Allgemeine Chemie'
_journal_page_first 196
_journal_page_last 201
_journal_volume 626
_journal_year 2000
_chemical_formula_sum 'Cl3 O7 Pr3 Si2'
_chemical_name_systematic 'Pr3 Cl3 (Si2 O7)'
_space_group_IT_number 4
_symmetry_space_group_name_Hall 'P 2yb'
_symmetry_space_group_name_H-M 'P 1 21 1'
_cell_angle_alpha 90
_cell_angle_beta 109.07
_cell_angle_gamma 90
_cell_formula_units_Z 2
_cell_length_a 5.3096
_cell_length_b 12.002
_cell_length_c 7.8311
_cell_volume 471.656
_citation_journal_id_ASTM ZAACAB
_cod_data_source_file Sieke_ZAACAB_2000_763.cif
_cod_data_source_block Cl3O7Pr3Si2
_cod_original_cell_volume 471.6558
_cod_database_code 1526627

loop_
_symmetry_equiv_pos_as_xyz
x,y,z
-x,y+1/2,-z

loop_
_atom_site_label
_atom_site_type_symbol
_atom_site_fract_x
_atom_site_fract_y
_atom_site_fract_z
_atom_site_occupancy
_atom_site_U_iso_or_equiv
Pr3 Pr+3 0.32059 0.60278 0.52951 1 0.0
O2 O-2 0.0566 0.2392 0.9982 1 0.0
O7 O-2 0.2396 0.2507 0.3594 1 0.0
O1 O-2 0.0284 0.2512 0.6239 1 0.0
O5 O-2 0.4576 0.7193 0.3082 1 0.0
Si1 Si+4 0.2776 0.2895 0.5649 1 0.0
Cl3 Cl-1 0.2149 0.0026 0.5574 1 0.0
O6 O-2 0.2815 0.0743 0.1957 1 0.0
O3 O-2 0.3688 0.4178 0.6016 1 0.0
Si2 Si+4 0.0703 0.1768 0.1818 1 0.0
Pr1 Pr+3 0.39529 0.125 0.92008 1 0.0
Pr2 Pr+3 0.14218 0.8805 0.2002 1 0.0
Cl1 Cl-1 0.4802 0.8783 0.9912 1 0.0
Cl2 Cl-1 0.1258 0.5071 0.167 1 0.0
O4 O-2 0.2158 0.6369 0.808 1 0.0
